data_7127490
loop_
_publ_author_name
'Ishida, Shintaro'
'Sugawara, Shohei'
'Honda, Shunya'
'Iwamoto, Takeaki'

_publ_section_title
;
 Naphtho- and anthra-disilacyclobutadienes.
;
_journal_issue 95
_journal_name_full 'Chemical communications (Cambridge, England)'
_journal_page_first 15072
_journal_page_last 15075
_journal_paper_doi 10.1039/d0cc06603f
_journal_volume 56
_journal_year 2020
_chemical_formula_sum 'C45 H74 Si6'
_chemical_formula_weight 783.58
_chemical_properties_physical Air-sensitive,Moisture-sensitive,Oxygen-sensitive
_space_group_crystal_system triclinic
_space_group_IT_number 2
_space_group_name_Hall '-P 1'
_space_group_name_H-M_alt 'P -1'
_atom_sites_solution_hydrogens geom
_audit_creation_method SHELXL-2018/1
_audit_update_record
;
2020-06-15 deposited with the CCDC.	2020-11-06 downloaded from the CCDC.
;
_cell_angle_alpha 92.2610(10)
_cell_angle_beta 101.1640(10)
_cell_angle_gamma 100.1160(10)
_cell_formula_units_Z 2
_cell_length_a 12.9500(6)
_cell_length_b 13.4087(7)
_cell_length_c 14.2041(7)
_cell_measurement_reflns_used 9962
_cell_measurement_temperature 100(2)
_cell_measurement_theta_max 34.08
_cell_measurement_theta_min 2.21
_cell_volume 2375.2(2)
_computing_structure_refinement 'SHELXL-2018/1 (Sheldrick, 2018)'
_computing_structure_solution 'SHELXT 2014/4 (Sheldrick, 2014)'
_diffrn_ambient_temperature 100(2)
_diffrn_measured_fraction_theta_full 0.999
_diffrn_measured_fraction_theta_max 0.999
_diffrn_measurement_device_type 'Bruker APEXII CCD area detector'
_diffrn_measurement_method 'phi and omega scans'
_diffrn_radiation_monochromator 'Bruker Helios multilayer confocal mirror'
_diffrn_radiation_source 'Bruker TXS fine-focus rotating anode'
_diffrn_radiation_type MoK\a
_diffrn_radiation_wavelength 0.71073
_diffrn_reflns_av_R_equivalents 0.0256
_diffrn_reflns_av_unetI/netI 0.0243
_diffrn_reflns_Laue_measured_fraction_full 0.999
_diffrn_reflns_Laue_measured_fraction_max 0.999
_diffrn_reflns_limit_h_max 16
_diffrn_reflns_limit_h_min -16
_diffrn_reflns_limit_k_max 17
_diffrn_reflns_limit_k_min -17
_diffrn_reflns_limit_l_max 18
_diffrn_reflns_limit_l_min -18
_diffrn_reflns_number 35324
_diffrn_reflns_point_group_measured_fraction_full 0.999
_diffrn_reflns_point_group_measured_fraction_max 0.999
_diffrn_reflns_theta_full 25.242
_diffrn_reflns_theta_max 27.499
_diffrn_reflns_theta_min 1.466
_exptl_absorpt_coefficient_mu 0.204
_exptl_absorpt_correction_T_max 0.7467
_exptl_absorpt_correction_T_min 0.6530
_exptl_absorpt_correction_type empirical
_exptl_absorpt_process_details 'SADABS Sheldrick 1996'
_exptl_crystal_colour purple
_exptl_crystal_density_diffrn 1.096
_exptl_crystal_description plate
_exptl_crystal_F_000 856
_exptl_crystal_size_max 0.200
_exptl_crystal_size_mid 0.100
_exptl_crystal_size_min 0.050
_refine_diff_density_max 0.467
_refine_diff_density_min -0.230
_refine_diff_density_rms 0.051
_refine_ls_extinction_method none
_refine_ls_goodness_of_fit_ref 1.041
_refine_ls_hydrogen_treatment constr
_refine_ls_matrix_type full
_refine_ls_number_parameters 479
_refine_ls_number_reflns 10901
_refine_ls_number_restraints 0
_refine_ls_restrained_S_all 1.041
_refine_ls_R_factor_all 0.0389
_refine_ls_R_factor_gt 0.0331
_refine_ls_shift/su_max 0.001
_refine_ls_shift/su_mean 0.000
_refine_ls_structure_factor_coef Fsqd
_refine_ls_weighting_details 'w=1/[\s^2^(Fo^2^)+(0.0431P)^2^+1.1288P] where P=(Fo^2^+2Fc^2^)/3'
_refine_ls_weighting_scheme calc
_refine_ls_wR_factor_gt 0.0846
_refine_ls_wR_factor_ref 0.0891
_reflns_Friedel_coverage 0.000
_reflns_number_gt 9615
_reflns_number_total 10901
_reflns_threshold_expression 'I > 2\s(I)'
_cod_data_source_file d0cc06603f2.cif
_cod_data_source_block SNH23a_a
_cod_database_code 7127490
_shelx_shelxl_version_number 2018/1
_shelx_space_group_comment
;
The symmetry employed for this shelxl refinement is uniquely defined
by the following loop, which should always be used as a source of
symmetry information in preference to the above space-group names.
They are only intended as comments.
;
_shelx_estimated_absorpt_t_min 0.960
_shelx_estimated_absorpt_t_max 0.990

loop_
_space_group_symop_operation_xyz
'x, y, z'
'-x, -y, -z'

loop_
_atom_site_label
_atom_site_type_symbol
_atom_site_fract_x
_atom_site_fract_y
_atom_site_fract_z
_atom_site_U_iso_or_equiv
_atom_site_adp_type
_atom_site_occupancy
_atom_site_site_symmetry_order
_atom_site_calc_flag
_atom_site_refinement_flags_posn
_atom_site_refinement_flags_adp
_atom_site_refinement_flags_occupancy
_atom_site_disorder_assembly
_atom_site_disorder_group
Si1 Si 0.77745(3) 0.45387(3) 0.64812(2) 0.01251(8) Uani 1 1 d . . . . .
Si2 Si 0.78167(3) 0.29193(3) 0.65613(2) 0.01318(8) Uani 1 1 d . . . . .
C1 C 0.74114(9) 0.40707(9) 0.51760(9) 0.0128(2) Uani 1 1 d . . . . .
C2 C 0.71604(10) 0.44521(9) 0.43060(9) 0.0145(2) Uani 1 1 d . . . . .
H1 H 0.725292 0.516705 0.426846 0.017 Uiso 1 1 calc R U . . .
C3 C 0.67551(10) 0.37887(9) 0.34366(9) 0.0137(2) Uani 1 1 d . . . . .
C4 C 0.64316(10) 0.41694(10) 0.25594(9) 0.0169(3) Uani 1 1 d . . . . .
H2 H 0.649899 0.488366 0.252782 0.020 Uiso 1 1 calc R U . . .
C5 C 0.60059(10) 0.35325(10) 0.17132(9) 0.0162(3) Uani 1 1 d . . . . .
C6 C 0.56399(12) 0.39222(11) 0.08158(10) 0.0218(3) Uani 1 1 d . . . . .
H3 H 0.570526 0.463530 0.077560 0.026 Uiso 1 1 calc R U . . .
C7 C 0.51973(12) 0.32838(12) 0.00148(10) 0.0238(3) Uani 1 1 d . . . . .
H4 H 0.494702 0.355432 -0.057668 0.029 Uiso 1 1 calc R U . . .
C8 C 0.51080(11) 0.22240(11) 0.00572(10) 0.0225(3) Uani 1 1 d . . . . .
H5 H 0.479704 0.178512 -0.050563 0.027 Uiso 1 1 calc R U . . .
C9 C 0.54668(11) 0.18232(11) 0.09052(9) 0.0196(3) Uani 1 1 d . . . . .
H6 H 0.541406 0.110864 0.092128 0.024 Uiso 1 1 calc R U . . .
C10 C 0.59169(10) 0.24622(10) 0.17610(9) 0.0151(2) Uani 1 1 d . . . . .
C11 C 0.62509(10) 0.20788(10) 0.26601(9) 0.0152(2) Uani 1 1 d . . . . .
H7 H 0.619856 0.136597 0.269354 0.018 Uiso 1 1 calc R U . . .
C12 C 0.66522(10) 0.27109(9) 0.34936(9) 0.0133(2) Uani 1 1 d . . . . .
C13 C 0.69372(10) 0.23256(9) 0.44285(9) 0.0146(2) Uani 1 1 d . . . . .
H8 H 0.688040 0.161403 0.447563 0.017 Uiso 1 1 calc R U . . .
C14 C 0.72851(10) 0.29645(9) 0.52412(9) 0.0130(2) Uani 1 1 d . . . . .
C15 C 0.83106(9) 0.59057(9) 0.69326(9) 0.0120(2) Uani 1 1 d . . . . .
C16 C 0.77162(10) 0.65910(9) 0.62097(9) 0.0144(2) Uani 1 1 d . . . . .
H9 H 0.812700 0.729346 0.636059 0.017 Uiso 1 1 calc R U . . .
H10 H 0.780019 0.637314 0.555901 0.017 Uiso 1 1 calc R U . . .
C17 C 0.65145(10) 0.66594(10) 0.61230(10) 0.0180(3) Uani 1 1 d . . . . .
C18 C 0.58048(10) 0.56293(11) 0.61604(10) 0.0218(3) Uani 1 1 d . . . . .
H11 H 0.599453 0.537968 0.679840 0.033 Uiso 1 1 calc R U . . .
H12 H 0.591291 0.514476 0.567026 0.033 Uiso 1 1 calc R U . . .
H13 H 0.505174 0.570282 0.603637 0.033 Uiso 1 1 calc R U . . .
C19 C 0.61487(12) 0.70481(12) 0.51323(11) 0.0274(3) Uani 1 1 d . . . . .
H14 H 0.621217 0.655759 0.462629 0.041 Uiso 1 1 calc R U . . .
H15 H 0.660011 0.770416 0.508333 0.041 Uiso 1 1 calc R U . . .
H16 H 0.540046 0.713028 0.505549 0.041 Uiso 1 1 calc R U . . .
C20 C 0.63502(11) 0.74305(11) 0.68829(11) 0.0241(3) Uani 1 1 d . . . . .
H17 H 0.559619 0.750076 0.676263 0.036 Uiso 1 1 calc R U . . .
H18 H 0.680101 0.809038 0.684620 0.036 Uiso 1 1 calc R U . . .
H19 H 0.654841 0.719258 0.752494 0.036 Uiso 1 1 calc R U . . .
C21 C 0.86098(12) 0.75323(11) 0.86642(10) 0.0244(3) Uani 1 1 d . . . . .
H20 H 0.819691 0.766365 0.915036 0.037 Uiso 1 1 calc R U . . .
H21 H 0.842024 0.792498 0.810996 0.037 Uiso 1 1 calc R U . . .
H22 H 0.937698 0.773430 0.894044 0.037 Uiso 1 1 calc R U . . .
C22 C 0.93344(12) 0.55242(11) 0.89998(10) 0.0234(3) Uani 1 1 d . . . . .
H23 H 1.004900 0.589383 0.896859 0.035 Uiso 1 1 calc R U . . .
H24 H 0.925169 0.481810 0.874583 0.035 Uiso 1 1 calc R U . . .
H25 H 0.924768 0.553848 0.967014 0.035 Uiso 1 1 calc R U . . .
C23 C 0.75931(10) 0.17612(9) 0.72503(9) 0.0135(2) Uani 1 1 d . . . . .
C24 C 0.77273(10) 0.08053(9) 0.66250(9) 0.0166(3) Uani 1 1 d . . . . .
H26 H 0.743410 0.020013 0.693435 0.020 Uiso 1 1 calc R U . . .
H27 H 0.724004 0.079612 0.599357 0.020 Uiso 1 1 calc R U . . .
C25 C 0.88083(11) 0.06153(10) 0.64039(10) 0.0197(3) Uani 1 1 d . . . . .
C26 C 0.94554(11) 0.15482(11) 0.60654(11) 0.0229(3) Uani 1 1 d . . . . .
H28 H 0.966829 0.209004 0.658676 0.034 Uiso 1 1 calc R U . . .
H29 H 0.901622 0.178360 0.550699 0.034 Uiso 1 1 calc R U . . .
H30 H 1.009690 0.136943 0.588529 0.034 Uiso 1 1 calc R U . . .
C27 C 0.85028(14) -0.02193(12) 0.55734(12) 0.0306(3) Uani 1 1 d . . . . .
H31 H 0.915489 -0.039515 0.541342 0.046 Uiso 1 1 calc R U . . .
H32 H 0.808597 0.002750 0.500858 0.046 Uiso 1 1 calc R U . . .
H33 H 0.807258 -0.082252 0.576826 0.046 Uiso 1 1 calc R U . . .
C28 C 0.94994(12) 0.02080(11) 0.72482(12) 0.0277(3) Uani 1 1 d . . . . .
H34 H 1.012710 0.002389 0.704534 0.042 Uiso 1 1 calc R U . . .
H35 H 0.907857 -0.039344 0.745535 0.042 Uiso 1 1 calc R U . . .
H36 H 0.973464 0.073296 0.778414 0.042 Uiso 1 1 calc R U . . .
C29 C 0.78516(12) 0.28691(11) 0.92686(10) 0.0237(3) Uani 1 1 d . . . . .
H37 H 0.833931 0.306204 0.989319 0.035 Uiso 1 1 calc R U . . .
H38 H 0.715692 0.251347 0.936781 0.035 Uiso 1 1 calc R U . . .
H39 H 0.775499 0.348073 0.893210 0.035 Uiso 1 1 calc R U . . .
C30 C 0.98373(11) 0.26894(11) 0.85656(10) 0.0219(3) Uani 1 1 d . . . . .
H40 H 0.982025 0.329221 0.819875 0.033 Uiso 1 1 calc R U . . .
H41 H 1.022876 0.223373 0.828236 0.033 Uiso 1 1 calc R U . . .
H42 H 1.019721 0.289625 0.923498 0.033 Uiso 1 1 calc R U . . .
C31 C 0.84764(13) 0.08183(12) 0.91729(11) 0.0294(3) Uani 1 1 d . . . . .
H43 H 0.810477 0.083959 0.971022 0.044 Uiso 1 1 calc R U . . .
H44 H 0.922407 0.076472 0.941960 0.044 Uiso 1 1 calc R U . . .
H45 H 0.812370 0.022816 0.872497 0.044 Uiso 1 1 calc R U . . .
C32 C 0.57994(12) 0.05461(11) 0.81793(11) 0.0240(3) Uani 1 1 d . . . . .
H46 H 0.616055 0.084021 0.882688 0.036 Uiso 1 1 calc R U . . .
H47 H 0.606485 -0.007161 0.803452 0.036 Uiso 1 1 calc R U . . .
H48 H 0.502518 0.037704 0.814759 0.036 Uiso 1 1 calc R U . . .
C33 C 0.55082(11) 0.26336(10) 0.75280(10) 0.0203(3) Uani 1 1 d . . . . .
H49 H 0.551409 0.306462 0.698700 0.031 Uiso 1 1 calc R U . . .
H50 H 0.594026 0.301696 0.811670 0.031 Uiso 1 1 calc R U . . .
H51 H 0.476990 0.241964 0.761109 0.031 Uiso 1 1 calc R U . . .
C34 C 0.52706(11) 0.08799(11) 0.60921(10) 0.0236(3) Uani 1 1 d . . . . .
H52 H 0.450713 0.084497 0.608628 0.035 Uiso 1 1 calc R U . . .
H53 H 0.541078 0.019208 0.599636 0.035 Uiso 1 1 calc R U . . .
H54 H 0.547005 0.128463 0.557325 0.035 Uiso 1 1 calc R U . . .
C35 C 0.70124(12) 0.55595(11) 0.86307(10) 0.0243(3) Uani 1 1 d . . . . .
H55 H 0.678589 0.485468 0.835630 0.036 Uiso 1 1 calc R U . . .
H56 H 0.645416 0.594822 0.839238 0.036 Uiso 1 1 calc R U . . .
H57 H 0.712988 0.557381 0.933410 0.036 Uiso 1 1 calc R U . . .
C36 C 1.05425(12) 0.74158(11) 0.73621(13) 0.0294(3) Uani 1 1 d . . . . .
H58 H 1.065455 0.736709 0.805989 0.044 Uiso 1 1 calc R U . . .
H59 H 1.013656 0.795529 0.718365 0.044 Uiso 1 1 calc R U . . .
H60 H 1.123791 0.757371 0.717198 0.044 Uiso 1 1 calc R U . . .
C37 C 0.97597(11) 0.62779(11) 0.54212(11) 0.0236(3) Uani 1 1 d . . . . .
H61 H 1.049037 0.633241 0.530969 0.035 Uiso 1 1 calc R U . . .
H62 H 0.947796 0.688302 0.521264 0.035 Uiso 1 1 calc R U . . .
H63 H 0.930283 0.567199 0.505385 0.035 Uiso 1 1 calc R U . . .
C38 C 1.05633(11) 0.51696(11) 0.71241(11) 0.0234(3) Uani 1 1 d . . . . .
H64 H 1.018199 0.451143 0.680104 0.035 Uiso 1 1 calc R U . . .
H65 H 1.065266 0.513635 0.782254 0.035 Uiso 1 1 calc R U . . .
H66 H 1.126879 0.533364 0.695407 0.035 Uiso 1 1 calc R U . . .
Si3 Si 0.82940(3) 0.61391(3) 0.82644(2) 0.01543(8) Uani 1 1 d . . . . .
Si4 Si 0.97748(3) 0.61751(3) 0.67325(3) 0.01574(8) Uani 1 1 d . . . . .
Si5 Si 0.60813(3) 0.14878(3) 0.72785(3) 0.01547(8) Uani 1 1 d . . . . .
Si6 Si 0.84319(3) 0.20116(3) 0.85285(3) 0.01651(8) Uani 1 1 d . . . . .
C39 C 0.24160(15) 0.30318(13) -0.26673(15) 0.0399(4) Uani 1 1 d . . . . .
H67 H 0.233760 0.348757 -0.213974 0.060 Uiso 1 1 calc R U . . .
H68 H 0.181467 0.300682 -0.321135 0.060 Uiso 1 1 calc R U . . .
H69 H 0.309000 0.328454 -0.286983 0.060 Uiso 1 1 calc R U . . .
C40 C 0.24248(11) 0.19832(11) -0.23314(12) 0.0263(3) Uani 1 1 d . . . . .
C41 C 0.24219(12) 0.11775(12) -0.29742(12) 0.0284(3) Uani 1 1 d . . . . .
H70 H 0.241706 0.129406 -0.363027 0.034 Uiso 1 1 calc R U . . .
C42 C 0.24261(13) 0.02106(12) -0.26806(13) 0.0331(4) Uani 1 1 d . . . . .
H71 H 0.241856 -0.033220 -0.313393 0.040 Uiso 1 1 calc R U . . .
C43 C 0.24412(13) 0.00298(13) -0.17265(14) 0.0365(4) Uani 1 1 d . . . . .
H72 H 0.244305 -0.063574 -0.152110 0.044 Uiso 1 1 calc R U . . .
C44 C 0.24534(14) 0.08224(14) -0.10789(13) 0.0383(4) Uani 1 1 d . . . . .
H73 H 0.246704 0.070442 -0.042190 0.046 Uiso 1 1 calc R U . . .
C45 C 0.24460(13) 0.17972(13) -0.13791(12) 0.0311(3) Uani 1 1 d . . . . .
H74 H 0.245555 0.233968 -0.092464 0.037 Uiso 1 1 calc R U . . .

loop_
_atom_site_aniso_label
_atom_site_aniso_U_11
_atom_site_aniso_U_22
_atom_site_aniso_U_33
_atom_site_aniso_U_23
_atom_site_aniso_U_13
_atom_site_aniso_U_12
Si1 0.01393(16) 0.01134(16) 0.01136(16) -0.00021(12) 0.00195(12) 0.00088(12)
Si2 0.01687(17) 0.01124(16) 0.01092(16) 0.00095(12) 0.00260(13) 0.00147(12)
C1 0.0109(5) 0.0135(6) 0.0138(6) -0.0009(4) 0.0036(4) 0.0007(4)
C2 0.0160(6) 0.0118(6) 0.0155(6) 0.0004(4) 0.0041(5) 0.0011(5)
C3 0.0119(5) 0.0152(6) 0.0141(6) 0.0007(5) 0.0046(4) 0.0011(4)
C4 0.0190(6) 0.0158(6) 0.0165(6) 0.0024(5) 0.0048(5) 0.0032(5)
C5 0.0155(6) 0.0212(6) 0.0134(6) 0.0018(5) 0.0052(5) 0.0046(5)
C6 0.0287(7) 0.0233(7) 0.0162(6) 0.0042(5) 0.0061(5) 0.0099(6)
C7 0.0279(7) 0.0337(8) 0.0123(6) 0.0039(5) 0.0033(5) 0.0125(6)
C8 0.0233(7) 0.0297(7) 0.0138(6) -0.0035(5) 0.0035(5) 0.0049(6)
C9 0.0194(6) 0.0217(7) 0.0172(6) -0.0015(5) 0.0048(5) 0.0017(5)
C10 0.0127(6) 0.0195(6) 0.0139(6) 0.0003(5) 0.0049(5) 0.0030(5)
C11 0.0156(6) 0.0152(6) 0.0149(6) 0.0001(5) 0.0046(5) 0.0018(5)
C12 0.0111(5) 0.0155(6) 0.0139(6) 0.0012(4) 0.0041(4) 0.0024(4)
C13 0.0161(6) 0.0124(6) 0.0153(6) 0.0011(4) 0.0038(5) 0.0025(5)
C14 0.0119(5) 0.0145(6) 0.0130(6) 0.0023(4) 0.0035(4) 0.0021(4)
C15 0.0109(5) 0.0109(5) 0.0140(6) -0.0002(4) 0.0026(4) 0.0012(4)
C16 0.0137(6) 0.0143(6) 0.0154(6) 0.0012(5) 0.0029(5) 0.0030(4)
C17 0.0147(6) 0.0211(6) 0.0187(6) 0.0003(5) 0.0016(5) 0.0066(5)
C18 0.0124(6) 0.0259(7) 0.0259(7) -0.0023(6) 0.0021(5) 0.0032(5)
C19 0.0241(7) 0.0328(8) 0.0256(7) 0.0053(6) -0.0013(6) 0.0124(6)
C20 0.0197(7) 0.0249(7) 0.0299(8) -0.0009(6) 0.0054(6) 0.0104(6)
C21 0.0319(8) 0.0190(7) 0.0205(7) -0.0045(5) 0.0026(6) 0.0042(6)
C22 0.0276(7) 0.0225(7) 0.0178(6) 0.0016(5) -0.0022(5) 0.0059(6)
C23 0.0156(6) 0.0125(6) 0.0123(6) 0.0011(4) 0.0036(5) 0.0014(4)
C24 0.0193(6) 0.0126(6) 0.0174(6) 0.0000(5) 0.0048(5) 0.0011(5)
C25 0.0224(7) 0.0147(6) 0.0243(7) 0.0012(5) 0.0089(5) 0.0048(5)
C26 0.0213(7) 0.0200(7) 0.0311(8) 0.0046(6) 0.0122(6) 0.0058(5)
C27 0.0360(9) 0.0225(7) 0.0362(9) -0.0068(6) 0.0152(7) 0.0060(6)
C28 0.0276(8) 0.0224(7) 0.0372(9) 0.0081(6) 0.0089(6) 0.0119(6)
C29 0.0227(7) 0.0282(7) 0.0175(6) -0.0039(5) 0.0030(5) 0.0003(6)
C30 0.0186(6) 0.0241(7) 0.0205(7) -0.0001(5) -0.0003(5) 0.0024(5)
C31 0.0356(8) 0.0289(8) 0.0236(7) 0.0123(6) 0.0038(6) 0.0057(6)
C32 0.0256(7) 0.0206(7) 0.0257(7) 0.0032(5) 0.0104(6) -0.0015(5)
C33 0.0171(6) 0.0222(7) 0.0221(7) -0.0001(5) 0.0063(5) 0.0024(5)
C34 0.0183(6) 0.0280(7) 0.0213(7) -0.0046(6) 0.0023(5) -0.0009(5)
C35 0.0284(7) 0.0269(7) 0.0201(7) 0.0019(5) 0.0114(6) 0.0049(6)
C36 0.0193(7) 0.0215(7) 0.0439(9) -0.0041(6) 0.0066(6) -0.0047(6)
C37 0.0209(7) 0.0255(7) 0.0284(7) 0.0060(6) 0.0138(6) 0.0047(5)
C38 0.0142(6) 0.0245(7) 0.0336(8) 0.0051(6) 0.0071(6) 0.0063(5)
Si3 0.01846(17) 0.01465(17) 0.01232(16) -0.00135(12) 0.00174(13) 0.00280(13)
Si4 0.01125(16) 0.01357(17) 0.02228(18) 0.00100(13) 0.00446(13) 0.00090(13)
Si5 0.01522(17) 0.01558(17) 0.01451(17) -0.00059(13) 0.00418(13) -0.00098(13)
Si6 0.01782(17) 0.01758(17) 0.01282(17) 0.00265(13) 0.00118(13) 0.00162(13)
C39 0.0397(10) 0.0238(8) 0.0595(12) 0.0112(8) 0.0171(9) 0.0052(7)
C40 0.0183(7) 0.0218(7) 0.0392(9) 0.0046(6) 0.0079(6) 0.0018(5)
C41 0.0237(7) 0.0303(8) 0.0327(8) 0.0042(6) 0.0083(6) 0.0062(6)
C42 0.0263(8) 0.0265(8) 0.0463(10) -0.0019(7) 0.0055(7) 0.0076(6)
C43 0.0285(8) 0.0261(8) 0.0537(11) 0.0145(7) 0.0037(7) 0.0046(6)
C44 0.0354(9) 0.0431(10) 0.0341(9) 0.0128(8) 0.0047(7) 0.0015(8)
C45 0.0263(8) 0.0323(8) 0.0329(8) -0.0022(7) 0.0071(6) 0.0004(6)

loop_
_atom_type_symbol
_atom_type_description
_atom_type_scat_dispersion_real
_atom_type_scat_dispersion_imag
_atom_type_scat_source
C C 0.0033 0.0016 'International Tables Vol C Tables 4.2.6.8 and 6.1.1.4'
H H 0.0000 0.0000 'International Tables Vol C Tables 4.2.6.8 and 6.1.1.4'
Si Si 0.0817 0.0704 'International Tables Vol C Tables 4.2.6.8 and 6.1.1.4'

loop_
_geom_angle_atom_site_label_1
_geom_angle_atom_site_label_2
_geom_angle_atom_site_label_3
_geom_angle
_geom_angle_site_symmetry_1
_geom_angle_site_symmetry_3
_geom_angle_publ_flag
C1 Si1 C15 124.12(6) . . ?
C1 Si1 Si2 78.38(4) . . ?
C15 Si1 Si2 150.87(4) . . ?
C14 Si2 C23 124.74(6) . . ?
C14 Si2 Si1 79.17(4) . . ?
C23 Si2 Si1 147.33(4) . . ?
C2 C1 C14 119.90(11) . . ?
C2 C1 Si1 138.42(10) . . ?
C14 C1 Si1 101.26(8) . . ?
C1 C2 C3 121.15(11) . . ?
C4 C3 C12 119.46(11) . . ?
C4 C3 C2 121.37(12) . . ?
C12 C3 C2 119.14(11) . . ?
C3 C4 C5 122.04(12) . . ?
C4 C5 C6 122.05(12) . . ?
C4 C5 C10 118.84(12) . . ?
C6 C5 C10 119.09(12) . . ?
C7 C6 C5 120.72(13) . . ?
C6 C7 C8 120.46(13) . . ?
C9 C8 C7 120.40(13) . . ?
C8 C9 C10 120.88(13) . . ?
C11 C10 C9 122.76(12) . . ?
C11 C10 C5 118.78(11) . . ?
C9 C10 C5 118.43(12) . . ?
C12 C11 C10 121.99(12) . . ?
C11 C12 C3 118.87(11) . . ?
C11 C12 C13 122.57(11) . . ?
C3 C12 C13 118.53(11) . . ?
C14 C13 C12 121.22(11) . . ?
C13 C14 C1 120.01(11) . . ?
C13 C14 Si2 139.64(10) . . ?
C1 C14 Si2 100.13(8) . . ?
C16 C15 Si1 107.82(8) . . ?
C16 C15 Si3 116.95(8) . . ?
Si1 C15 Si3 111.96(6) . . ?
C16 C15 Si4 103.77(8) . . ?
Si1 C15 Si4 105.14(6) . . ?
Si3 C15 Si4 110.28(6) . . ?
C17 C16 C15 123.28(10) . . ?
C18 C17 C20 110.18(11) . . ?
C18 C17 C19 107.68(11) . . ?
C20 C17 C19 107.19(12) . . ?
C18 C17 C16 112.80(11) . . ?
C20 C17 C16 112.14(11) . . ?
C19 C17 C16 106.53(11) . . ?
C24 C23 Si2 108.94(8) . . ?
C24 C23 Si6 117.35(9) . . ?
Si2 C23 Si6 110.37(6) . . ?
C24 C23 Si5 102.89(8) . . ?
Si2 C23 Si5 106.18(6) . . ?
Si6 C23 Si5 110.35(6) . . ?
C25 C24 C23 124.62(11) . . ?
C26 C25 C28 110.18(12) . . ?
C26 C25 C27 107.89(12) . . ?
C28 C25 C27 107.21(12) . . ?
C26 C25 C24 113.01(11) . . ?
C28 C25 C24 112.87(12) . . ?
C27 C25 C24 105.28(11) . . ?
C22 Si3 C21 107.68(7) . . ?
C22 Si3 C35 104.13(7) . . ?
C21 Si3 C35 108.35(7) . . ?
C22 Si3 C15 109.13(6) . . ?
C21 Si3 C15 111.91(6) . . ?
C35 Si3 C15 115.13(6) . . ?
C38 Si4 C37 106.68(7) . . ?
C38 Si4 C36 107.72(7) . . ?
C37 Si4 C36 106.49(7) . . ?
C38 Si4 C15 114.45(6) . . ?
C37 Si4 C15 109.41(6) . . ?
C36 Si4 C15 111.69(6) . . ?
C33 Si5 C32 108.86(7) . . ?
C33 Si5 C34 105.73(7) . . ?
C32 Si5 C34 105.36(7) . . ?
C33 Si5 C23 114.96(6) . . ?
C32 Si5 C23 110.65(6) . . ?
C34 Si5 C23 110.74(6) . . ?
C29 Si6 C30 105.15(7) . . ?
C29 Si6 C31 106.47(7) . . ?
C30 Si6 C31 109.07(7) . . ?
C29 Si6 C23 110.45(6) . . ?
C30 Si6 C23 112.66(6) . . ?
C31 Si6 C23 112.59(6) . . ?
C45 C40 C41 118.26(14) . . ?
C45 C40 C39 121.27(15) . . ?
C41 C40 C39 120.47(15) . . ?
C42 C41 C40 121.31(16) . . ?
C41 C42 C43 120.05(16) . . ?
C44 C43 C42 119.32(16) . . ?
C43 C44 C45 120.43(16) . . ?
C40 C45 C44 120.61(16) . . ?

loop_
_geom_bond_atom_site_label_1
_geom_bond_atom_site_label_2
_geom_bond_distance
_geom_bond_site_symmetry_2
_geom_bond_publ_flag
Si1 C1 1.8759(13) . ?
Si1 C15 1.8817(12) . ?
Si1 Si2 2.1886(5) . ?
Si2 C14 1.8755(13) . ?
Si2 C23 1.8774(13) . ?
C1 C2 1.3590(17) . ?
C1 C14 1.4721(17) . ?
C2 C3 1.4457(17) . ?
C3 C4 1.3826(18) . ?
C3 C12 1.4347(17) . ?
C4 C5 1.4054(18) . ?
C5 C6 1.4241(18) . ?
C5 C10 1.4248(18) . ?
C6 C7 1.362(2) . ?
C7 C8 1.410(2) . ?
C8 C9 1.3704(19) . ?
C9 C10 1.4211(18) . ?
C10 C11 1.4136(18) . ?
C11 C12 1.3850(17) . ?
C12 C13 1.4485(17) . ?
C13 C14 1.3617(17) . ?
C15 C16 1.5837(17) . ?
C15 Si3 1.9100(13) . ?
C15 Si4 1.9450(12) . ?
C16 C17 1.5563(17) . ?
C17 C18 1.5277(19) . ?
C17 C20 1.5354(19) . ?
C17 C19 1.5372(19) . ?
C21 Si3 1.8808(14) . ?
C22 Si3 1.8708(14) . ?
C23 C24 1.5844(17) . ?
C23 Si6 1.9102(13) . ?
C23 Si5 1.9359(13) . ?
C24 C25 1.5532(18) . ?
C25 C26 1.5275(18) . ?
C25 C28 1.531(2) . ?
C25 C27 1.5363(19) . ?
C29 Si6 1.8724(15) . ?
C30 Si6 1.8759(14) . ?
C31 Si6 1.8785(15) . ?
C32 Si5 1.8739(14) . ?
C33 Si5 1.8698(14) . ?
C34 Si5 1.8742(14) . ?
C35 Si3 1.8821(15) . ?
C36 Si4 1.8743(15) . ?
C37 Si4 1.8698(15) . ?
C38 Si4 1.8689(14) . ?
C39 C40 1.504(2) . ?
C40 C45 1.381(2) . ?
C40 C41 1.386(2) . ?
C41 C42 1.378(2) . ?
C42 C43 1.383(3) . ?
C43 C44 1.374(3) . ?
C44 C45 1.392(2) . ?

loop_
_geom_torsion_atom_site_label_1
_geom_torsion_atom_site_label_2
_geom_torsion_atom_site_label_3
_geom_torsion_atom_site_label_4
_geom_torsion
_geom_torsion_site_symmetry_1
_geom_torsion_site_symmetry_2
_geom_torsion_site_symmetry_3
_geom_torsion_site_symmetry_4
_geom_torsion_publ_flag
C15 Si1 C1 C2 -20.33(17) . . . . ?
Si2 Si1 C1 C2 179.96(15) . . . . ?
C15 Si1 C1 C14 167.71(7) . . . . ?
Si2 Si1 C1 C14 8.00(7) . . . . ?
C14 C1 C2 C3 0.83(18) . . . . ?
Si1 C1 C2 C3 -170.07(10) . . . . ?
C1 C2 C3 C4 175.63(12) . . . . ?
C1 C2 C3 C12 -2.13(18) . . . . ?
C12 C3 C4 C5 -0.29(19) . . . . ?
C2 C3 C4 C5 -178.05(12) . . . . ?
C3 C4 C5 C6 177.89(12) . . . . ?
C3 C4 C5 C10 -0.69(19) . . . . ?
C4 C5 C6 C7 -177.72(13) . . . . ?
C10 C5 C6 C7 0.9(2) . . . . ?
C5 C6 C7 C8 -0.9(2) . . . . ?
C6 C7 C8 C9 -0.1(2) . . . . ?
C7 C8 C9 C10 1.2(2) . . . . ?
C8 C9 C10 C11 176.97(13) . . . . ?
C8 C9 C10 C5 -1.21(19) . . . . ?
C4 C5 C10 C11 0.57(18) . . . . ?
C6 C5 C10 C11 -178.05(12) . . . . ?
C4 C5 C10 C9 178.83(12) . . . . ?
C6 C5 C10 C9 0.21(18) . . . . ?
C9 C10 C11 C12 -177.63(12) . . . . ?
C5 C10 C11 C12 0.55(18) . . . . ?
C10 C11 C12 C3 -1.53(18) . . . . ?
C10 C11 C12 C13 176.20(12) . . . . ?
C4 C3 C12 C11 1.39(18) . . . . ?
C2 C3 C12 C11 179.20(11) . . . . ?
C4 C3 C12 C13 -176.43(11) . . . . ?
C2 C3 C12 C13 1.38(17) . . . . ?
C11 C12 C13 C14 -177.05(12) . . . . ?
C3 C12 C13 C14 0.69(18) . . . . ?
C12 C13 C14 C1 -2.02(18) . . . . ?
C12 C13 C14 Si2 -175.28(11) . . . . ?
C2 C1 C14 C13 1.28(18) . . . . ?
Si1 C1 C14 C13 175.13(10) . . . . ?
C2 C1 C14 Si2 176.85(10) . . . . ?
Si1 C1 C14 Si2 -9.30(8) . . . . ?
C23 Si2 C14 C13 -22.45(17) . . . . ?
Si1 Si2 C14 C13 -177.98(15) . . . . ?
C23 Si2 C14 C1 163.48(7) . . . . ?
Si1 Si2 C14 C1 7.95(7) . . . . ?
C1 Si1 C15 C16 37.32(10) . . . . ?
Si2 Si1 C15 C16 173.07(6) . . . . ?
C1 Si1 C15 Si3 167.33(6) . . . . ?
Si2 Si1 C15 Si3 -56.92(11) . . . . ?
C1 Si1 C15 Si4 -72.92(8) . . . . ?
Si2 Si1 C15 Si4 62.83(11) . . . . ?
Si1 C15 C16 C17 70.54(13) . . . . ?
Si3 C15 C16 C17 -56.63(14) . . . . ?
Si4 C15 C16 C17 -178.29(10) . . . . ?
C15 C16 C17 C18 -41.25(16) . . . . ?
C15 C16 C17 C20 83.84(15) . . . . ?
C15 C16 C17 C19 -159.18(12) . . . . ?
C14 Si2 C23 C24 42.14(11) . . . . ?
Si1 Si2 C23 C24 173.24(6) . . . . ?
C14 Si2 C23 Si6 172.34(6) . . . . ?
Si1 Si2 C23 Si6 -56.56(11) . . . . ?
C14 Si2 C23 Si5 -68.06(8) . . . . ?
Si1 Si2 C23 Si5 63.05(10) . . . . ?
Si2 C23 C24 C25 69.94(14) . . . . ?
Si6 C23 C24 C25 -56.34(15) . . . . ?
Si5 C23 C24 C25 -177.68(10) . . . . ?
C23 C24 C25 C26 -47.52(17) . . . . ?
C23 C24 C25 C28 78.34(15) . . . . ?
C23 C24 C25 C27 -165.04(12) . . . . ?
C45 C40 C41 C42 0.8(2) . . . . ?
C39 C40 C41 C42 -179.77(15) . . . . ?
C40 C41 C42 C43 -0.5(2) . . . . ?
C41 C42 C43 C44 -0.1(2) . . . . ?
C42 C43 C44 C45 0.3(3) . . . . ?
C41 C40 C45 C44 -0.6(2) . . . . ?
C39 C40 C45 C44 179.97(15) . . . . ?
C43 C44 C45 C40 0.1(3) . . . . ?
